data_7037595
loop_
_publ_author_name
'Deacon, Glen B.'
'Junk, Peter C.'
'Kelly, Rory P.'
'Wang, Jun'

_publ_section_title
;
 Exploring the effect of the Ln(III)/Ln(II) redox potential on C-F
 activation and on oxidation of some lanthanoid organoamides.
;
_journal_issue 4
_journal_name_full 'Dalton transactions (Cambridge, England : 2003)'
_journal_page_first 1422
_journal_page_last 1435
_journal_paper_doi 10.1039/c5dt04239a
_journal_volume 45
_journal_year 2016
_chemical_formula_moiety 'C28 H38 Eu F8 N4 O2'
_chemical_formula_sum 'C28 H38 Eu F8 N4 O2'
_chemical_formula_weight 766.58
_chemical_name_systematic
;
 ?
;
_space_group_crystal_system monoclinic
_space_group_IT_number 14
_space_group_name_Hall '-P 2ybc'
_space_group_name_H-M_alt 'P 1 21/c 1'
_symmetry_space_group_name_Hall '-P 2ybc'
_symmetry_space_group_name_H-M 'P 1 21/c 1'
_atom_sites_solution_hydrogens geom
_atom_sites_solution_primary direct
_atom_sites_solution_secondary difmap
_audit_creation_date 2015-09-13
_audit_creation_method
;
Olex2 1.2
(compiled 2015.01.26 svn.r3150 for OlexSys, GUI svn.r4998)
;
_audit_update_record
;
2015-10-28 deposited with the CCDC.
2015-12-04 downloaded from the CCDC.
;
_cell_angle_alpha 90
_cell_angle_beta 92.1320(10)
_cell_angle_gamma 90
_cell_formula_units_Z 4
_cell_length_a 10.1983(3)
_cell_length_b 18.4351(6)
_cell_length_c 16.4881(6)
_cell_measurement_temperature 123(1)
_cell_volume 3097.73(18)
_computing_cell_refinement 'Bruker Apex2 v2.0 (Bruker AXS, 2005)'
_computing_data_collection 'Bruker Apex2 v2.0 (Bruker AXS, 2005)'
_computing_data_reduction 'Bruker Apex2 v2.0 (Bruker AXS, 2005)'
_computing_molecular_graphics 'Olex2 (Dolomanov et al., 2009)'
_computing_publication_material 'Olex2 (Dolomanov et al., 2009)'
_computing_structure_refinement 'ShelXL (Sheldrick, 2008)'
_computing_structure_solution 'SHELXS-97 (Sheldrick, 1997)'
_diffrn_ambient_temperature 123.15
_diffrn_measured_fraction_theta_full 0.974
_diffrn_measured_fraction_theta_max 0.974
_diffrn_measurement_device_type 'Bruker X8 Apex II CCD'
_diffrn_measurement_method 'phi and omega scans'
_diffrn_radiation_monochromator graphite
_diffrn_radiation_type MoK\a
_diffrn_radiation_wavelength 0.71073
_diffrn_reflns_av_R_equivalents 0.0353
_diffrn_reflns_av_unetI/netI 0.0309
_diffrn_reflns_laue_measured_fraction_full 0.974
_diffrn_reflns_laue_measured_fraction_max 0.974
_diffrn_reflns_limit_h_max 11
_diffrn_reflns_limit_h_min -7
_diffrn_reflns_limit_k_max 21
_diffrn_reflns_limit_k_min -21
_diffrn_reflns_limit_l_max 19
_diffrn_reflns_limit_l_min -19
_diffrn_reflns_number 22577
_diffrn_reflns_point_group_measured_fraction_full 0.974
_diffrn_reflns_point_group_measured_fraction_max 0.974
_diffrn_reflns_theta_full 25.000
_diffrn_reflns_theta_max 25.000
_diffrn_reflns_theta_min 1.658
_diffrn_source 'fine-focus sealed tube'
_exptl_absorpt_coefficient_mu 2.105
_exptl_absorpt_correction_T_max 0.8171
_exptl_absorpt_correction_T_min 0.7431
_exptl_absorpt_correction_type multi-scan
_exptl_absorpt_process_details SADABS
_exptl_crystal_colour 'bright yellow'
_exptl_crystal_density_diffrn 1.644
_exptl_crystal_density_method 'not measured'
_exptl_crystal_description rhombus
_exptl_crystal_F_000 1540
_exptl_crystal_size_max 0.15
_exptl_crystal_size_mid 0.1
_exptl_crystal_size_min 0.1
_refine_diff_density_max 1.311
_refine_diff_density_min -0.786
_refine_diff_density_rms 0.093
_refine_ls_extinction_method none
_refine_ls_goodness_of_fit_ref 1.053
_refine_ls_hydrogen_treatment constr
_refine_ls_matrix_type full
_refine_ls_number_parameters 392
_refine_ls_number_reflns 5318
_refine_ls_number_restraints 18
_refine_ls_restrained_S_all 1.061
_refine_ls_R_factor_all 0.0429
_refine_ls_R_factor_gt 0.0296
_refine_ls_shift/su_max 0.003
_refine_ls_shift/su_mean 0.000
_refine_ls_structure_factor_coef Fsqd
_refine_ls_weighting_details 'calc w=1/[\s^2^(Fo^2^)+(0.2000P)^2^+0.0000P] where P=(Fo^2^+2Fc^2^)/3'
_refine_ls_weighting_scheme calc
_refine_ls_wR_factor_gt 0.0694
_refine_ls_wR_factor_ref 0.0774
_reflns_Friedel_coverage 0.000
_reflns_number_gt 4324
_reflns_number_total 5318
_reflns_threshold_expression >2sigma(I)
_cod_data_source_file c5dt04239a1.cif
_cod_data_source_block added_by_encifer
_cod_depositor_comments
;
The following automatic conversions were performed:

'_exptl_absorpt_correction_type' value 'Multi-scan' changed to
'multi-scan' according to
/usr/data/users/saulius/crontab/automatic-downloads/rss-feeds/RSC/lib/dictionaries/cif_core.dic
dictionary named 'cif_core.dic' version 2.4.2 from 2011-04-26.

Automatic conversion script
Id: cif_fix_values 4268 2015-11-12 08:31:59Z antanas 

 Adding full bibliography for 7037593--7037603.cif.
;
_cod_database_code 7037595
_shelxl_version_number 2014-3
_shelx_space_group_comment
;
The symmetry employed for this shelxl refinement is uniquely defined
by the following loop, which should always be used as a source of
symmetry information in preference to the above space-group names.
They are only intended as comments.
;
_shelx_estimated_absorpt_t_max 0.817
_shelx_estimated_absorpt_t_min 0.743
_olex2_refinement_description
;
1. Fixed Uiso
 At 1.2 times of:
  All C(H) groups, All C(H,H) groups
 At 1.5 times of:
  All C(H,H,H) groups
2. Uiso/Uaniso restraints and constraints
C21 \\sim C22 \\sim C23 \\sim C24: within 1.7A with sigma of 0.01 and sigma for
terminal atoms of 0.02
3.a Secondary CH2 refined with riding coordinates:
 C7(H7A,H7B), C8(H8A,H8B), C17(H17A,H17B), C18(H18A,H18B), C23(H23A,H23B),
 C24(H24A,H24B), C25(H25A,H25B), C26(H26A,H26B), C27(H27A,H27B), C28(H28A,H28B),
  C21(H21A,H21B), C22(H22A,H22B)
3.b Aromatic/amide H refined with riding coordinates:
 C4(H4), C14(H14)
3.c Idealised Me refined as rotating group:
 C9(H9A,H9B,H9C), C10(H10A,H10B,H10C), C19(H19A,H19B,H19C), C20(H20A,H20B,H20C)
;

loop_
_space_group_symop_operation_xyz
'x, y, z'
'-x, y+1/2, -z+1/2'
'-x, -y, -z'
'x, -y-1/2, z-1/2'

loop_
_atom_site_label
_atom_site_type_symbol
_atom_site_fract_x
_atom_site_fract_y
_atom_site_fract_z
_atom_site_U_iso_or_equiv
_atom_site_adp_type
_atom_site_occupancy
_atom_site_site_symmetry_order
_atom_site_calc_flag
_atom_site_refinement_flags_posn
_atom_site_refinement_flags_adp
Eu1 Eu 0.29417(2) 0.08508(2) 0.72935(2) 0.02134(8) Uani 1 1 d . .
F1 F 0.0829(2) 0.00077(13) 0.72806(15) 0.0319(6) Uani 1 1 d . .
O1 O 0.1936(3) 0.10804(19) 0.58403(19) 0.0394(8) Uani 1 1 d . .
N1 N 0.2457(3) 0.01540(18) 0.8592(2) 0.0264(8) Uani 1 1 d . .
C1 C 0.1365(4) -0.0237(2) 0.8672(3) 0.0251(9) Uani 1 1 d . .
F2 F -0.1452(3) -0.06718(14) 0.73038(18) 0.0444(7) Uani 1 1 d . .
O2 O 0.0940(3) 0.16809(16) 0.7569(2) 0.0388(8) Uani 1 1 d . .
N2 N 0.4316(4) 0.1351(2) 0.8624(2) 0.0324(9) Uani 1 1 d . .
C2 C 0.0477(4) -0.0317(2) 0.7995(3) 0.0271(9) Uani 1 1 d . .
F3 F -0.0614(3) -0.13169(15) 1.00431(18) 0.0525(8) Uani 1 1 d . .
N3 N 0.5167(3) 0.09698(17) 0.6648(2) 0.0245(8) Uani 1 1 d . .
C3 C -0.0701(4) -0.0663(2) 0.8004(3) 0.0325(10) Uani 1 1 d . .
F4 F 0.1629(3) -0.06500(14) 1.00613(16) 0.0429(7) Uani 1 1 d . .
N4 N 0.3871(3) -0.04119(18) 0.6671(2) 0.0273(8) Uani 1 1 d . .
C4 C -0.1135(5) -0.1001(2) 0.8690(3) 0.0382(12) Uani 1 1 d . .
H4 H -0.1962 -0.1238 0.8703 0.046 Uiso 1 1 calc R .
F5 F 0.3741(2) 0.21729(12) 0.68506(16) 0.0326(6) Uani 1 1 d . .
C5 C -0.0286(5) -0.0970(2) 0.9349(3) 0.0363(11) Uani 1 1 d . .
F6 F 0.4479(3) 0.34854(13) 0.63880(18) 0.0413(7) Uani 1 1 d . .
C6 C 0.0891(5) -0.0617(2) 0.9361(3) 0.0297(10) Uani 1 1 d . .
F7 F 0.8371(3) 0.25101(15) 0.53945(18) 0.0453(7) Uani 1 1 d . .
C7 C 0.3264(5) 0.0301(2) 0.9324(3) 0.0341(11) Uani 1 1 d . .
H7A H 0.3505 -0.0162 0.9594 0.041 Uiso 1 1 calc R .
H7B H 0.2757 0.0594 0.9705 0.041 Uiso 1 1 calc R .
F8 F 0.7692(2) 0.11985(14) 0.58335(17) 0.0398(7) Uani 1 1 d . .
C8 C 0.4515(6) 0.0712(3) 0.9111(4) 0.0546(15) Uani 1 1 d . .
H8A H 0.4987 0.0852 0.9623 0.066 Uiso 1 1 calc R .
H8B H 0.5091 0.0376 0.8819 0.066 Uiso 1 1 calc R .
C9 C 0.5503(7) 0.1717(5) 0.8494(4) 0.089(3) Uani 1 1 d . .
H9A H 0.5952 0.1820 0.9017 0.133 Uiso 1 1 calc GR .
H9B H 0.5318 0.2174 0.8208 0.133 Uiso 1 1 calc GR .
H9C H 0.6066 0.1413 0.8165 0.133 Uiso 1 1 calc GR .
C10 C 0.3429(7) 0.1866(3) 0.9048(4) 0.0637(17) Uani 1 1 d . .
H10A H 0.3814 0.1984 0.9585 0.095 Uiso 1 1 calc GR .
H10B H 0.2569 0.1639 0.9108 0.095 Uiso 1 1 calc GR .
H10C H 0.3325 0.2311 0.8727 0.095 Uiso 1 1 calc GR .
C11 C 0.5657(4) 0.1598(2) 0.6380(2) 0.0229(9) Uani 1 1 d . .
C12 C 0.4925(4) 0.2248(2) 0.6483(3) 0.0270(9) Uani 1 1 d . .
C13 C 0.5286(4) 0.2916(2) 0.6251(3) 0.0288(10) Uani 1 1 d . .
C14 C 0.6463(4) 0.3043(2) 0.5876(3) 0.0336(11) Uani 1 1 d . .
H14 H 0.6728 0.3512 0.5709 0.040 Uiso 1 1 calc R .
C15 C 0.7205(4) 0.2437(2) 0.5766(3) 0.0293(10) Uani 1 1 d . .
C16 C 0.6842(4) 0.1745(2) 0.5995(3) 0.0274(9) Uani 1 1 d . .
C17 C 0.5946(4) 0.0305(2) 0.6562(3) 0.0299(10) Uani 1 1 d . .
H17A H 0.6821 0.0370 0.6833 0.036 Uiso 1 1 calc R .
H17B H 0.6071 0.0206 0.5980 0.036 Uiso 1 1 calc R .
C18 C 0.5240(4) -0.0332(2) 0.6944(3) 0.0309(10) Uani 1 1 d . .
H18A H 0.5715 -0.0785 0.6818 0.037 Uiso 1 1 calc R .
H18B H 0.5279 -0.0271 0.7541 0.037 Uiso 1 1 calc R .
C19 C 0.3306(5) -0.1052(2) 0.7053(3) 0.0399(12) Uani 1 1 d . .
H19A H 0.3804 -0.1484 0.6907 0.060 Uiso 1 1 calc GR .
H19B H 0.2389 -0.1107 0.6864 0.060 Uiso 1 1 calc GR .
H19C H 0.3348 -0.0991 0.7644 0.060 Uiso 1 1 calc GR .
C20 C 0.3735(5) -0.0484(3) 0.5785(3) 0.0385(11) Uani 1 1 d . .
H20A H 0.4236 -0.0906 0.5610 0.058 Uiso 1 1 calc GR .
H20B H 0.4072 -0.0046 0.5529 0.058 Uiso 1 1 calc GR .
H20C H 0.2807 -0.0548 0.5625 0.058 Uiso 1 1 calc GR .
C23 C 0.0430(6) 0.1166(4) 0.4717(3) 0.0597(15) Uani 1 1 d . U
H23A H 0.0173 0.0762 0.4349 0.072 Uiso 1 1 calc R .
H23B H -0.0258 0.1545 0.4685 0.072 Uiso 1 1 calc R .
C24 C 0.0643(6) 0.0903(4) 0.5565(4) 0.0649(17) Uani 1 1 d . U
H24A H 0.0002 0.1133 0.5921 0.078 Uiso 1 1 calc R .
H24B H 0.0516 0.0371 0.5586 0.078 Uiso 1 1 calc R .
C25 C 0.0744(5) 0.2398(3) 0.7255(3) 0.0485(14) Uani 1 1 d . .
H25A H 0.0645 0.2384 0.6656 0.058 Uiso 1 1 calc R .
H25B H 0.1504 0.2709 0.7408 0.058 Uiso 1 1 calc R .
C26 C -0.0483(5) 0.2693(3) 0.7613(3) 0.0428(12) Uani 1 1 d . .
H26A H -0.0315 0.3170 0.7872 0.051 Uiso 1 1 calc R .
H26B H -0.1192 0.2747 0.7191 0.051 Uiso 1 1 calc R .
C27 C -0.0842(6) 0.2138(3) 0.8231(4) 0.068(2) Uani 1 1 d . .
H27A H -0.0501 0.2280 0.8778 0.082 Uiso 1 1 calc R .
H27B H -0.1807 0.2084 0.8245 0.082 Uiso 1 1 calc R .
C28 C -0.0238(5) 0.1460(3) 0.7975(4) 0.0512(15) Uani 1 1 d . .
H28A H -0.0014 0.1149 0.8449 0.061 Uiso 1 1 calc R .
H28B H -0.0838 0.1190 0.7598 0.061 Uiso 1 1 calc R .
C21 C 0.2550(6) 0.1463(4) 0.5196(3) 0.0730(19) Uani 1 1 d . U
H21A H 0.2744 0.1968 0.5367 0.088 Uiso 1 1 calc R .
H21B H 0.3388 0.1224 0.5070 0.088 Uiso 1 1 calc R .
C22 C 0.1717(7) 0.1465(5) 0.4513(4) 0.094(2) Uani 1 1 d . U
H22A H 0.2100 0.1170 0.4080 0.112 Uiso 1 1 calc R .
H22B H 0.1607 0.1968 0.4308 0.112 Uiso 1 1 calc R .

loop_
_atom_site_aniso_label
_atom_site_aniso_U_11
_atom_site_aniso_U_22
_atom_site_aniso_U_33
_atom_site_aniso_U_23
_atom_site_aniso_U_13
_atom_site_aniso_U_12
Eu1 0.01791(12) 0.02191(12) 0.02443(12) 0.00336(9) 0.00399(8) 0.00087(8)
F1 0.0306(14) 0.0326(13) 0.0322(14) 0.0059(11) -0.0026(11) -0.0064(10)
O1 0.0253(18) 0.061(2) 0.0321(18) 0.0111(16) -0.0003(14) 0.0032(15)
N1 0.024(2) 0.0266(18) 0.028(2) 0.0022(15) 0.0023(15) -0.0004(14)
C1 0.023(2) 0.022(2) 0.031(2) 0.0035(17) 0.0084(18) 0.0075(17)
F2 0.0278(15) 0.0462(16) 0.0588(19) -0.0008(14) -0.0042(13) -0.0057(12)
O2 0.0342(19) 0.0346(17) 0.049(2) 0.0120(15) 0.0157(15) 0.0126(14)
N2 0.035(2) 0.034(2) 0.028(2) 0.0004(16) 0.0031(17) -0.0099(16)
C2 0.027(2) 0.025(2) 0.030(2) 0.0047(18) 0.0094(19) 0.0020(17)
F3 0.055(2) 0.0480(17) 0.0563(19) 0.0153(14) 0.0298(16) -0.0043(14)
N3 0.0145(18) 0.0247(18) 0.034(2) 0.0009(15) 0.0015(15) 0.0015(13)
C3 0.025(2) 0.026(2) 0.047(3) -0.003(2) 0.003(2) 0.0022(17)
F4 0.0525(19) 0.0439(16) 0.0329(15) 0.0122(12) 0.0090(13) 0.0018(13)
N4 0.029(2) 0.0214(18) 0.032(2) 0.0000(15) 0.0055(16) -0.0012(14)
C4 0.030(3) 0.026(2) 0.059(3) 0.000(2) 0.020(2) -0.0028(18)
F5 0.0256(14) 0.0264(12) 0.0467(16) 0.0059(11) 0.0140(11) 0.0029(10)
C5 0.040(3) 0.026(2) 0.045(3) 0.005(2) 0.021(2) 0.006(2)
F6 0.0338(16) 0.0272(14) 0.0630(19) 0.0072(12) 0.0043(13) 0.0036(11)
C6 0.035(3) 0.025(2) 0.030(2) 0.0028(18) 0.012(2) 0.0079(18)
F7 0.0312(15) 0.0496(16) 0.0566(18) 0.0057(14) 0.0191(13) -0.0099(13)
C7 0.037(3) 0.035(2) 0.030(3) 0.008(2) -0.003(2) -0.002(2)
F8 0.0255(15) 0.0377(15) 0.0573(18) -0.0019(13) 0.0153(13) -0.0006(11)
C8 0.047(4) 0.064(4) 0.052(3) -0.003(3) -0.011(3) -0.005(3)
C9 0.084(5) 0.135(7) 0.046(4) -0.001(4) -0.006(3) -0.072(5)
C10 0.077(5) 0.056(4) 0.057(4) -0.003(3) -0.006(3) 0.005(3)
C11 0.023(2) 0.026(2) 0.020(2) 0.0002(17) 0.0003(17) -0.0029(17)
C12 0.017(2) 0.035(2) 0.029(2) 0.0028(18) 0.0039(18) -0.0017(17)
C13 0.028(2) 0.025(2) 0.033(2) 0.0054(18) -0.0006(19) 0.0000(18)
C14 0.030(3) 0.030(2) 0.040(3) 0.007(2) -0.001(2) -0.0070(19)
C15 0.020(2) 0.042(3) 0.027(2) 0.004(2) 0.0019(17) -0.0106(19)
C16 0.022(2) 0.031(2) 0.030(2) -0.0008(18) 0.0030(18) 0.0009(17)
C17 0.024(2) 0.028(2) 0.038(3) 0.0007(19) 0.0051(19) 0.0049(18)
C18 0.029(3) 0.023(2) 0.041(3) 0.0035(19) 0.002(2) 0.0055(18)
C19 0.040(3) 0.024(2) 0.057(3) 0.003(2) 0.015(2) 0.0007(19)
C20 0.036(3) 0.045(3) 0.034(3) -0.012(2) 0.003(2) 0.000(2)
C23 0.051(3) 0.091(4) 0.036(3) 0.013(3) -0.009(2) -0.014(3)
C24 0.047(4) 0.102(5) 0.044(3) 0.024(3) -0.013(3) -0.027(3)
C25 0.049(3) 0.036(3) 0.062(4) 0.015(3) 0.021(3) 0.016(2)
C26 0.032(3) 0.041(3) 0.055(3) -0.002(2) 0.001(2) 0.013(2)
C27 0.064(4) 0.039(3) 0.105(5) 0.009(3) 0.048(4) 0.007(3)
C28 0.048(3) 0.043(3) 0.065(4) 0.012(3) 0.028(3) 0.008(2)
C21 0.053(4) 0.123(5) 0.042(3) 0.040(3) -0.004(3) -0.020(4)
C22 0.066(4) 0.162(6) 0.051(4) 0.037(4) -0.017(3) -0.042(4)

loop_
_atom_type_symbol
_atom_type_description
_atom_type_scat_dispersion_real
_atom_type_scat_dispersion_imag
_atom_type_scat_source
C C 0.0033 0.0016 'International Tables Vol C Tables 4.2.6.8 and 6.1.1.4'
H H 0.0000 0.0000 'International Tables Vol C Tables 4.2.6.8 and 6.1.1.4'
N N 0.0061 0.0033 'International Tables Vol C Tables 4.2.6.8 and 6.1.1.4'
O O 0.0106 0.0060 'International Tables Vol C Tables 4.2.6.8 and 6.1.1.4'
F F 0.0171 0.0103 'International Tables Vol C Tables 4.2.6.8 and 6.1.1.4'
Eu Eu -0.1578 3.6682 'International Tables Vol C Tables 4.2.6.8 and 6.1.1.4'

loop_
_geom_angle_atom_site_label_1
_geom_angle_atom_site_label_2
_geom_angle_atom_site_label_3
_geom_angle
F1 Eu1 N2 126.76(9)
F1 Eu1 N4 77.92(9)
F1 Eu1 F5 141.70(7)
F1 Eu1 C18 101.24(9)
O1 Eu1 F1 78.24(9)
O1 Eu1 N2 149.31(11)
O1 Eu1 N4 85.57(11)
O1 Eu1 F5 73.44(10)
O1 Eu1 C18 101.92(11)
N1 Eu1 F1 62.06(9)
N1 Eu1 O1 140.24(11)
N1 Eu1 O2 88.39(10)
N1 Eu1 N2 66.76(11)
N1 Eu1 N4 88.13(10)
N1 Eu1 F5 138.95(10)
N1 Eu1 C18 88.55(11)
O2 Eu1 F1 72.81(9)
O2 Eu1 O1 77.34(10)
O2 Eu1 N2 92.51(11)
O2 Eu1 N4 148.48(11)
O2 Eu1 F5 76.20(8)
O2 Eu1 C18 174.05(10)
N2 Eu1 N4 114.65(11)
N2 Eu1 C18 90.97(12)
N3 Eu1 F1 141.32(9)
N3 Eu1 O1 85.88(11)
N3 Eu1 N1 126.46(11)
N3 Eu1 O2 137.49(10)
N3 Eu1 N2 82.40(11)
N3 Eu1 N4 65.76(10)
N3 Eu1 F5 61.58(9)
N3 Eu1 C18 47.86(10)
N4 Eu1 C18 26.22(11)
F5 Eu1 N2 76.03(9)
F5 Eu1 N4 124.05(9)
F5 Eu1 C18 109.36(9)
C2 F1 Eu1 118.9(2)
C24 O1 Eu1 125.9(3)
C24 O1 C21 107.6(4)
C21 O1 Eu1 126.3(3)
C1 N1 Eu1 122.7(3)
C1 N1 C7 117.7(4)
C7 N1 Eu1 118.5(3)
N1 C1 C2 119.2(4)
N1 C1 C6 130.4(4)
C2 C1 C6 110.4(4)
C25 O2 Eu1 125.4(3)
C25 O2 C28 108.5(3)
C28 O2 Eu1 125.6(3)
C8 N2 Eu1 103.3(3)
C8 N2 C10 109.5(4)
C9 N2 Eu1 117.3(3)
C9 N2 C8 112.0(5)
C9 N2 C10 107.7(5)
C10 N2 Eu1 106.8(3)
F1 C2 C1 116.6(4)
C3 C2 F1 118.0(4)
C3 C2 C1 125.4(4)
C11 N3 Eu1 124.0(3)
C11 N3 C17 118.6(3)
C17 N3 Eu1 117.4(2)
F2 C3 C4 120.1(4)
C2 C3 F2 117.7(4)
C2 C3 C4 122.1(5)
C18 N4 Eu1 98.0(2)
C18 N4 C19 109.6(4)
C18 N4 C20 111.7(3)
C19 N4 Eu1 112.1(3)
C19 N4 C20 109.3(4)
C20 N4 Eu1 115.5(3)
C3 C4 H4 122.6
C5 C4 C3 114.8(4)
C5 C4 H4 122.6
C12 F5 Eu1 119.5(2)
F3 C5 C4 118.7(4)
F3 C5 C6 117.1(5)
C6 C5 C4 124.2(4)
F4 C6 C1 120.2(4)
F4 C6 C5 116.8(4)
C5 C6 C1 122.9(4)
N1 C7 H7A 109.5
N1 C7 H7B 109.5
N1 C7 C8 110.5(4)
H7A C7 H7B 108.1
C8 C7 H7A 109.5
C8 C7 H7B 109.5
N2 C8 C7 115.5(4)
N2 C8 H8A 108.4
N2 C8 H8B 108.4
C7 C8 H8A 108.4
C7 C8 H8B 108.4
H8A C8 H8B 107.5
N2 C9 H9A 109.5
N2 C9 H9B 109.5
N2 C9 H9C 109.5
H9A C9 H9B 109.5
H9A C9 H9C 109.5
H9B C9 H9C 109.5
N2 C10 H10A 109.5
N2 C10 H10B 109.5
N2 C10 H10C 109.5
H10A C10 H10B 109.5
H10A C10 H10C 109.5
H10B C10 H10C 109.5
N3 C11 C12 118.9(4)
N3 C11 C16 130.3(4)
C16 C11 C12 110.7(4)
F5 C12 C11 116.0(3)
C13 C12 F5 118.1(4)
C13 C12 C11 125.9(4)
F6 C13 C14 118.8(4)
C12 C13 F6 119.1(4)
C12 C13 C14 122.0(4)
C13 C14 H14 122.8
C15 C14 C13 114.5(4)
C15 C14 H14 122.8
F7 C15 C14 118.5(4)
F7 C15 C16 117.3(4)
C14 C15 C16 124.2(4)
F8 C16 C11 120.6(4)
F8 C16 C15 116.8(4)
C15 C16 C11 122.7(4)
N3 C17 H17A 109.7
N3 C17 H17B 109.7
N3 C17 C18 109.8(3)
H17A C17 H17B 108.2
C18 C17 H17A 109.7
C18 C17 H17B 109.7
Eu1 C18 H18A 163.4
Eu1 C18 H18B 75.6
N4 C18 Eu1 55.73(19)
N4 C18 C17 114.2(4)
N4 C18 H18A 108.7
N4 C18 H18B 108.7
C17 C18 Eu1 84.9(2)
C17 C18 H18A 108.7
C17 C18 H18B 108.7
H18A C18 H18B 107.6
N4 C19 H19A 109.5
N4 C19 H19B 109.5
N4 C19 H19C 109.5
H19A C19 H19B 109.5
H19A C19 H19C 109.5
H19B C19 H19C 109.5
N4 C20 H20A 109.5
N4 C20 H20B 109.5
N4 C20 H20C 109.5
H20A C20 H20B 109.5
H20A C20 H20C 109.5
H20B C20 H20C 109.5
H23A C23 H23B 109.0
C24 C23 H23A 111.0
C24 C23 H23B 111.0
C22 C23 H23A 111.0
C22 C23 H23B 111.0
C22 C23 C24 103.7(5)
O1 C24 C23 109.1(4)
O1 C24 H24A 109.9
O1 C24 H24B 109.9
C23 C24 H24A 109.9
C23 C24 H24B 109.9
H24A C24 H24B 108.3
O2 C25 H25A 110.2
O2 C25 H25B 110.2
O2 C25 C26 107.4(4)
H25A C25 H25B 108.5
C26 C25 H25A 110.2
C26 C25 H25B 110.2
C25 C26 H26A 110.9
C25 C26 H26B 110.9
H26A C26 H26B 108.9
C27 C26 C25 104.3(4)
C27 C26 H26A 110.9
C27 C26 H26B 110.9
C26 C27 H27A 110.6
C26 C27 H27B 110.6
H27A C27 H27B 108.7
C28 C27 C26 105.7(4)
C28 C27 H27A 110.6
C28 C27 H27B 110.6
O2 C28 C27 105.0(4)
O2 C28 H28A 110.8
O2 C28 H28B 110.8
C27 C28 H28A 110.8
C27 C28 H28B 110.8
H28A C28 H28B 108.8
O1 C21 H21A 109.8
O1 C21 H21B 109.8
H21A C21 H21B 108.3
C22 C21 O1 109.3(5)
C22 C21 H21A 109.8
C22 C21 H21B 109.8
C23 C22 H22A 109.7
C23 C22 H22B 109.7
C21 C22 C23 109.7(5)
C21 C22 H22A 109.7
C21 C22 H22B 109.7
H22A C22 H22B 108.2

loop_
_geom_bond_atom_site_label_1
_geom_bond_atom_site_label_2
_geom_bond_distance
Eu1 F1 2.656(2)
Eu1 O1 2.606(3)
Eu1 N1 2.561(3)
Eu1 O2 2.604(3)
Eu1 N2 2.720(4)
Eu1 N3 2.552(3)
Eu1 N4 2.729(3)
Eu1 F5 2.680(2)
Eu1 C18 3.269(4)
F1 C2 1.382(5)
O1 C24 1.416(6)
O1 C21 1.438(6)
N1 C1 1.338(5)
N1 C7 1.460(6)
C1 C2 1.419(6)
C1 C6 1.434(6)
F2 C3 1.362(6)
O2 C25 1.431(5)
O2 C28 1.455(6)
N2 C8 1.436(7)
N2 C9 1.410(7)
N2 C10 1.502(7)
C2 C3 1.360(6)
F3 C5 1.363(5)
N3 C11 1.343(5)
N3 C17 1.470(5)
C3 C4 1.379(7)
F4 C6 1.356(5)
N4 C18 1.459(6)
N4 C19 1.465(5)
N4 C20 1.467(6)
C4 H4 0.9500
C4 C5 1.366(7)
F5 C12 1.379(5)
C5 C6 1.365(7)
F6 C13 1.358(5)
F7 C15 1.364(5)
C7 H7A 0.9900
C7 H7B 0.9900
C7 C8 1.535(7)
F8 C16 1.361(5)
C8 H8A 0.9900
C8 H8B 0.9900
C9 H9A 0.9800
C9 H9B 0.9800
C9 H9C 0.9800
C10 H10A 0.9800
C10 H10B 0.9800
C10 H10C 0.9800
C11 C12 1.425(6)
C11 C16 1.413(6)
C12 C13 1.344(6)
C13 C14 1.391(6)
C14 H14 0.9500
C14 C15 1.365(6)
C15 C16 1.386(6)
C17 H17A 0.9900
C17 H17B 0.9900
C17 C18 1.526(6)
C18 H18A 0.9900
C18 H18B 0.9900
C19 H19A 0.9800
C19 H19B 0.9800
C19 H19C 0.9800
C20 H20A 0.9800
C20 H20B 0.9800
C20 H20C 0.9800
C23 H23A 0.9900
C23 H23B 0.9900
C23 C24 1.488(7)
C23 C22 1.474(8)
C24 H24A 0.9900
C24 H24B 0.9900
C25 H25A 0.9900
C25 H25B 0.9900
C25 C26 1.505(6)
C26 H26A 0.9900
C26 H26B 0.9900
C26 C27 1.499(7)
C27 H27A 0.9900
C27 H27B 0.9900
C27 C28 1.462(7)
C28 H28A 0.9900
C28 H28B 0.9900
C21 H21A 0.9900
C21 H21B 0.9900
C21 C22 1.386(8)
C22 H22A 0.9900
C22 H22B 0.9900

loop_
_geom_torsion_atom_site_label_1
_geom_torsion_atom_site_label_2
_geom_torsion_atom_site_label_3
_geom_torsion_atom_site_label_4
_geom_torsion
Eu1 F1 C2 C1 -6.7(4)
Eu1 F1 C2 C3 171.0(3)
Eu1 O1 C24 C23 176.4(4)
Eu1 O1 C21 C22 179.3(5)
Eu1 N1 C1 C2 4.8(5)
Eu1 N1 C1 C6 -175.2(3)
Eu1 N1 C7 C8 -15.4(5)
Eu1 O2 C25 C26 -176.2(3)
Eu1 O2 C28 C27 161.2(4)
Eu1 N2 C8 C7 -56.1(5)
Eu1 N3 C11 C12 2.3(5)
Eu1 N3 C11 C16 -178.1(3)
Eu1 N3 C17 C18 -3.4(5)
Eu1 N4 C18 C17 -64.9(4)
Eu1 F5 C12 C11 -1.1(5)
Eu1 F5 C12 C13 178.5(3)
F1 C2 C3 F2 0.6(6)
F1 C2 C3 C4 -179.9(4)
O1 C21 C22 C23 7.8(10)
N1 C1 C2 F1 1.6(5)
N1 C1 C2 C3 -176.0(4)
N1 C1 C6 F4 -4.1(7)
N1 C1 C6 C5 177.2(4)
N1 C7 C8 N2 51.7(6)
C1 N1 C7 C8 176.4(4)
C1 C2 C3 F2 178.1(4)
C1 C2 C3 C4 -2.4(7)
F2 C3 C4 C5 178.6(4)
O2 C25 C26 C27 7.7(6)
C2 C1 C6 F4 175.9(3)
C2 C1 C6 C5 -2.8(6)
C2 C3 C4 C5 -0.9(6)
F3 C5 C6 C1 179.3(4)
F3 C5 C6 F4 0.6(6)
N3 C11 C12 F5 -0.6(6)
N3 C11 C12 C13 179.8(4)
N3 C11 C16 F8 0.6(7)
N3 C11 C16 C15 -179.1(4)
N3 C17 C18 Eu1 2.4(3)
N3 C17 C18 N4 51.1(5)
C3 C4 C5 F3 -177.3(4)
C3 C4 C5 C6 2.1(7)
C4 C5 C6 C1 -0.1(7)
C4 C5 C6 F4 -178.8(4)
F5 C12 C13 F6 0.2(6)
F5 C12 C13 C14 -180.0(4)
F6 C13 C14 C15 179.9(4)
C6 C1 C2 F1 -178.5(3)
C6 C1 C2 C3 4.0(6)
F7 C15 C16 F8 0.6(6)
F7 C15 C16 C11 -179.7(4)
C7 N1 C1 C2 172.5(4)
C7 N1 C1 C6 -7.5(6)
C9 N2 C8 C7 176.7(5)
C10 N2 C8 C7 57.4(6)
C11 N3 C17 C18 177.0(4)
C11 C12 C13 F6 179.8(4)
C11 C12 C13 C14 -0.4(7)
C12 C11 C16 F8 -179.7(4)
C12 C11 C16 C15 0.5(6)
C12 C13 C14 C15 0.1(7)
C13 C14 C15 F7 179.3(4)
C13 C14 C15 C16 0.6(7)
C14 C15 C16 F8 179.3(4)
C14 C15 C16 C11 -0.9(7)
C16 C11 C12 F5 179.7(4)
C16 C11 C12 C13 0.1(6)
C17 N3 C11 C12 -178.2(4)
C17 N3 C11 C16 1.4(7)
C19 N4 C18 Eu1 -117.0(3)
C19 N4 C18 C17 178.1(4)
C20 N4 C18 Eu1 121.6(3)
C20 N4 C18 C17 56.8(5)
C24 O1 C21 C22 -5.5(9)
C24 C23 C22 C21 -6.7(10)
C25 O2 C28 C27 -26.3(6)
C25 C26 C27 C28 -23.6(7)
C26 C27 C28 O2 30.7(7)
C28 O2 C25 C26 11.3(6)
C21 O1 C24 C23 1.1(7)
C22 C23 C24 O1 3.3(8)
